data_1543564
loop_
_publ_author_name
'Hanife Ibisoglu'
'Serap Besli'
'Fatma Yuksel'
'Ilker Un'
'Adem Kilic'

_publ_section_title
;
 Investigation of nucleophilic substitution pathway for the reactions of
 1,4-benzodioxan-6-amine with chlorocyclophosphazenes
;
_journal_name_full 'Inorganica Chimica Acta'
_journal_page_first 216
_journal_page_last 226
_journal_paper_doi 10.1016/j.ica.2013.09.030
_journal_volume 409B
_journal_year 2014
_chemical_formula_sum 'C16 H16 Cl4 N5 O4 P3'
_chemical_formula_weight 577.05
_chemical_name_common BAP_SH_4_2
_space_group_crystal_system triclinic
_space_group_IT_number 2
_space_group_name_Hall '-P 1'
_space_group_name_H-M_alt 'P -1'
_symmetry_space_group_name_Hall '-P 1'
_symmetry_space_group_name_H-M 'P -1'
_atom_sites_solution_hydrogens geom
_atom_sites_solution_primary direct
_atom_sites_solution_secondary difmap
_cell_angle_alpha 72.7190(10)
_cell_angle_beta 77.6860(10)
_cell_angle_gamma 72.7640(10)
_cell_formula_units_Z 4
_cell_length_a 11.5910(2)
_cell_length_b 12.3401(2)
_cell_length_c 17.8520(4)
_cell_measurement_reflns_used 9993
_cell_measurement_temperature 120.(2)
_cell_measurement_theta_max 28.3172
_cell_measurement_theta_min 2.3495
_cell_volume 2306.62(8)
_computing_cell_refinement 'SAINT V7.66A (Bruker AXS, 2009)'
_computing_data_reduction 'SAINT V7.66A (Bruker AXS, 2009)'
_computing_structure_refinement 'SHELXL-97 (Sheldrick, 2008)'
_computing_structure_solution 'SHELXS-97 (Sheldrick, 2008)'
_diffrn_ambient_temperature 120.(2)
_diffrn_detector_area_resol_mean 8.3333
_diffrn_measured_fraction_theta_full 0.998
_diffrn_measured_fraction_theta_max 0.998
_diffrn_radiation_monochromator multilayer
_diffrn_radiation_type MoK\a
_diffrn_radiation_wavelength 0.71073
_diffrn_reflns_av_R_equivalents 0.0295
_diffrn_reflns_av_sigmaI/netI 0.0277
_diffrn_reflns_limit_h_max 13
_diffrn_reflns_limit_h_min -13
_diffrn_reflns_limit_k_max 14
_diffrn_reflns_limit_k_min -14
_diffrn_reflns_limit_l_max 21
_diffrn_reflns_limit_l_min -21
_diffrn_reflns_number 31641
_diffrn_reflns_theta_full 25.03
_diffrn_reflns_theta_max 25.03
_diffrn_reflns_theta_min 1.21
_diffrn_source ImuS
_exptl_absorpt_coefficient_mu 0.757
_exptl_absorpt_correction_T_max 0.90
_exptl_absorpt_correction_T_min 0.85
_exptl_absorpt_correction_type multi-scan
_exptl_absorpt_process_details 'SADABS V2008/1 (Bruker AXS)'
_exptl_crystal_colour colourless
_exptl_crystal_density_diffrn 1.662
_exptl_crystal_density_method 'not measured'
_exptl_crystal_description block
_exptl_crystal_F_000 1168
_exptl_crystal_size_max 0.260
_exptl_crystal_size_mid 0.170
_exptl_crystal_size_min 0.140
_refine_diff_density_max 0.695
_refine_diff_density_min -0.357
_refine_ls_extinction_method none
_refine_ls_goodness_of_fit_ref 1.048
_refine_ls_hydrogen_treatment mixed
_refine_ls_matrix_type full
_refine_ls_number_parameters 589
_refine_ls_number_reflns 8126
_refine_ls_number_restraints 4
_refine_ls_restrained_S_all 1.048
_refine_ls_R_factor_all 0.0386
_refine_ls_R_factor_gt 0.0330
_refine_ls_shift/su_max 0.001
_refine_ls_shift/su_mean 0.000
_refine_ls_structure_factor_coef Fsqd
_refine_ls_weighting_details 'calc w=1/[\s^2^(Fo^2^)+(0.0395P)^2^+2.7621P] where P=(Fo^2^+2Fc^2^)/3'
_refine_ls_weighting_scheme calc
_refine_ls_wR_factor_gt 0.0834
_refine_ls_wR_factor_ref 0.0868
_reflns_number_gt 7233
_reflns_number_total 8126
_reflns_threshold_expression >2sigma(I)
_cod_data_source_file ICA-2014-409B-216-226-2.cif
_cod_data_source_block II
_cod_depositor_comments
;
The following automatic conversions were performed:

'_journal_paper_doi' value 'doi:10.1016/j.ica.2013.09.030' was
changed to '10.1016/j.ica.2013.09.030'.

Automatic conversion script
Id: cif_fix_values 6433 2018-09-21 13:16:33Z andrius 
;
_cod_database_code 1543564

loop_
_space_group_symop_operation_xyz
'x, y, z'
'-x, -y, -z'

loop_
_atom_site_type_symbol
_atom_site_label
_atom_site_fract_x
_atom_site_fract_y
_atom_site_fract_z
_atom_site_U_iso_or_equiv
_atom_site_adp_type
_atom_site_calc_flag
_atom_site_refinement_flags
_atom_site_occupancy
_atom_site_disorder_assembly
_atom_site_disorder_group
P P1 0.72164(5) 1.09585(5) 0.06713(3) 0.01344(13) Uani d . 1 . .
P P2 0.55728(5) 1.31043(5) 0.07306(4) 0.01390(13) Uani d . 1 . .
P P3 0.70378(6) 1.28423(5) -0.06599(4) 0.01552(14) Uani d . 1 . .
P P4 0.77708(5) 0.35572(5) 0.47988(4) 0.01499(14) Uani d . 1 . .
P P5 0.93747(6) 0.24625(6) 0.36893(4) 0.02031(15) Uani d . 1 . .
P P6 0.79941(6) 0.47024(6) 0.31992(4) 0.02017(15) Uani d . 1 . .
N N1 0.60989(18) 1.17766(17) 0.11184(11) 0.0171(4) Uani d . 1 . .
N N2 0.5983(2) 1.36201(18) -0.01803(12) 0.0225(5) Uani d . 1 . .
N N3 0.75847(18) 1.15280(17) -0.02562(11) 0.0170(4) Uani d . 1 . .
N N4 0.88467(19) 0.24979(18) 0.45637(12) 0.0213(5) Uani d . 1 . .
N N5 0.8979(2) 0.3591(2) 0.29987(13) 0.0364(6) Uani d . 1 . .
N N6 0.74339(19) 0.46933(18) 0.40790(12) 0.0189(4) Uani d . 1 . .
N N7 0.67725(17) 0.97628(17) 0.08354(11) 0.0148(4) Uani d D 1 . .
H H1 0.6070(14) 0.977(2) 0.1124(14) 0.022 Uiso d D 1 . .
N N8 0.84981(17) 1.05563(17) 0.10444(12) 0.0156(4) Uani d D 1 . .
H H2 0.900(2) 1.099(2) 0.0826(15) 0.023 Uiso d D 1 . .
N N9 0.64739(18) 0.32098(18) 0.51842(12) 0.0171(4) Uani d D 1 . .
H H3 0.601(2) 0.333(2) 0.4836(13) 0.026 Uiso d D 1 . .
N N10 0.82457(18) 0.38421(18) 0.54997(12) 0.0164(4) Uani d D 1 . .
H H4 0.8944(14) 0.341(2) 0.5627(16) 0.025 Uiso d D 1 . .
O O1 0.89105(15) 0.58322(14) -0.03657(10) 0.0183(4) Uani d . 1 . .
O O2 1.00327(14) 0.77488(14) -0.08013(10) 0.0186(4) Uani d . 1 . .
O O3 0.94105(15) 0.75784(15) 0.40115(10) 0.0224(4) Uani d . 1 . .
O O4 0.70069(15) 0.89819(16) 0.37629(10) 0.0241(4) Uani d . 1 . .
O O5 0.79316(15) 0.00616(15) 0.73726(10) 0.0219(4) Uani d . 1 . .
O O6 0.55187(15) 0.03430(16) 0.82023(10) 0.0235(4) Uani d . 1 . .
O O7 0.49637(15) 0.71468(15) 0.59508(10) 0.0229(4) Uani d . 1 . .
O O8 0.61711(16) 0.73337(16) 0.71327(10) 0.0239(4) Uani d . 1 . .
Cl Cl1 0.37615(5) 1.34913(5) 0.09246(4) 0.02127(14) Uani d . 1 . .
Cl Cl2 0.59172(6) 1.40789(5) 0.13381(4) 0.02404(14) Uani d . 1 . .
Cl Cl3 0.64669(6) 1.29526(6) -0.16702(4) 0.02450(15) Uani d . 1 . .
Cl Cl4 0.84094(6) 1.36406(6) -0.10858(4) 0.02516(15) Uani d . 1 . .
Cl Cl5 0.90676(6) 0.11159(6) 0.34251(5) 0.03308(17) Uani d . 1 . .
Cl Cl6 1.11930(6) 0.19960(7) 0.35917(5) 0.03602(18) Uani d . 1 . .
Cl Cl7 0.66207(7) 0.51048(7) 0.25676(4) 0.03680(18) Uani d . 1 . .
Cl Cl8 0.86816(6) 0.61045(6) 0.26982(4) 0.02839(16) Uani d . 1 . .
C C1 0.7391(2) 0.8745(2) 0.05685(13) 0.0138(5) Uani d . 1 . .
C C2 0.6876(2) 0.7783(2) 0.08150(14) 0.0173(5) Uani d . 1 . .
H H5 0.616 0.7796 0.1192 0.021 Uiso calc R 1 . .
C C3 0.7408(2) 0.6817(2) 0.05116(14) 0.0175(5) Uani d . 1 . .
H H6 0.7053 0.6167 0.0682 0.021 Uiso calc R 1 . .
C C4 0.8457(2) 0.6780(2) -0.00408(14) 0.0151(5) Uani d . 1 . .
C C5 0.9750(2) 0.6044(2) -0.10763(14) 0.0203(5) Uani d . 1 . .
H H7 0.9296 0.6551 -0.1518 0.024 Uiso calc R 1 . .
H H8 1.0189 0.5292 -0.1212 0.024 Uiso calc R 1 . .
C C6 1.0660(2) 0.6631(2) -0.09733(15) 0.0198(5) Uani d . 1 . .
H H9 1.112 0.6123 -0.0534 0.024 Uiso calc R 1 . .
H H10 1.1247 0.6749 -0.1464 0.024 Uiso calc R 1 . .
C C7 0.8996(2) 0.7715(2) -0.02521(14) 0.0145(5) Uani d . 1 . .
C C8 0.8472(2) 0.8694(2) 0.00470(14) 0.0156(5) Uani d . 1 . .
H H11 0.8851 0.9327 -0.0104 0.019 Uiso calc R 1 . .
C C9 0.8709(2) 0.9813(2) 0.18080(14) 0.0150(5) Uani d . 1 . .
C C10 0.9886(2) 0.9168(2) 0.19307(15) 0.0192(5) Uani d . 1 . .
H H12 1.054 0.9225 0.1509 0.023 Uiso calc R 1 . .
C C11 1.0103(2) 0.8440(2) 0.26702(15) 0.0205(5) Uani d . 1 . .
H H13 1.0911 0.8004 0.2755 0.025 Uiso calc R 1 . .
C C12 0.9157(2) 0.8339(2) 0.32876(14) 0.0166(5) Uani d . 1 . .
C C13 0.8334(2) 0.7300(2) 0.45188(15) 0.0262(6) Uani d . 1 . .
H H14 0.8531 0.6891 0.5061 0.031 Uiso calc R 1 . .
H H15 0.8048 0.6771 0.4319 0.031 Uiso calc R 1 . .
C C14 0.7350(3) 0.8401(3) 0.45376(15) 0.0294(6) Uani d . 1 . .
H H16 0.6629 0.8209 0.4908 0.035 Uiso calc R 1 . .
H H17 0.7642 0.8932 0.4732 0.035 Uiso calc R 1 . .
C C15 0.7982(2) 0.9003(2) 0.31682(14) 0.0162(5) Uani d . 1 . .
C C16 0.7760(2) 0.9734(2) 0.24306(14) 0.0156(5) Uani d . 1 . .
H H18 0.6956 1.0185 0.2349 0.019 Uiso calc R 1 . .
C C17 0.6252(2) 0.2431(2) 0.59431(14) 0.0164(5) Uani d . 1 . .
C C18 0.7200(2) 0.1572(2) 0.62918(14) 0.0172(5) Uani d . 1 . .
H H19 0.8006 0.1462 0.6016 0.021 Uiso calc R 1 . .
C C19 0.6961(2) 0.0876(2) 0.70454(14) 0.0160(5) Uani d . 1 . .
C C20 0.7574(2) -0.0820(2) 0.80462(16) 0.0275(6) Uani d . 1 . .
H H20 0.8285 -0.1272 0.8327 0.033 Uiso calc R 1 . .
H H21 0.7294 -0.137 0.7863 0.033 Uiso calc R 1 . .
C C21 0.6573(2) -0.0270(2) 0.86003(15) 0.0251(6) Uani d . 1 . .
H H22 0.6361 -0.0882 0.907 0.03 Uiso calc R 1 . .
H H23 0.6847 0.0285 0.8782 0.03 Uiso calc R 1 . .
C C22 0.5780(2) 0.1016(2) 0.74446(14) 0.0180(5) Uani d . 1 . .
C C23 0.4835(2) 0.1840(2) 0.70796(15) 0.0221(5) Uani d . 1 . .
H H24 0.4021 0.1913 0.7341 0.026 Uiso calc R 1 . .
C C24 0.5067(2) 0.2560(2) 0.63364(15) 0.0208(5) Uani d . 1 . .
H H25 0.4417 0.3141 0.6095 0.025 Uiso calc R 1 . .
C C25 0.7647(2) 0.4698(2) 0.59301(13) 0.0155(5) Uani d . 1 . .
C C26 0.6547(2) 0.5488(2) 0.57629(14) 0.0168(5) Uani d . 1 . .
H H26 0.6139 0.5435 0.5371 0.02 Uiso calc R 1 . .
C C27 0.6037(2) 0.6363(2) 0.61692(14) 0.0172(5) Uani d . 1 . .
C C28 0.4377(2) 0.7880(2) 0.64936(16) 0.0255(6) Uani d . 1 . .
H H27 0.3954 0.7429 0.6971 0.031 Uiso calc R 1 . .
H H28 0.3762 0.8561 0.6238 0.031 Uiso calc R 1 . .
C C29 0.5308(2) 0.8300(2) 0.67282(16) 0.0249(6) Uani d . 1 . .
H H29 0.5737 0.8744 0.6249 0.03 Uiso calc R 1 . .
H H30 0.4893 0.8834 0.7077 0.03 Uiso calc R 1 . .
C C30 0.6616(2) 0.6447(2) 0.67444(14) 0.0181(5) Uani d . 1 . .
C C31 0.7692(2) 0.5624(2) 0.69302(15) 0.0210(5) Uani d . 1 . .
H H31 0.8079 0.5656 0.7339 0.025 Uiso calc R 1 . .
C C32 0.8207(2) 0.4759(2) 0.65285(14) 0.0194(5) Uani d . 1 . .
H H32 0.8946 0.4203 0.6661 0.023 Uiso calc R 1 . .

loop_
_atom_site_aniso_label
_atom_site_aniso_U_11
_atom_site_aniso_U_22
_atom_site_aniso_U_33
_atom_site_aniso_U_12
_atom_site_aniso_U_13
_atom_site_aniso_U_23
P1 0.0144(3) 0.0113(3) 0.0122(3) -0.0027(2) 0.0007(2) -0.0018(2)
P2 0.0150(3) 0.0122(3) 0.0136(3) -0.0021(2) -0.0014(2) -0.0035(2)
P3 0.0195(3) 0.0133(3) 0.0119(3) -0.0048(2) 0.0001(2) -0.0014(2)
P4 0.0163(3) 0.0145(3) 0.0123(3) -0.0022(2) -0.0012(2) -0.0029(2)
P5 0.0232(3) 0.0181(3) 0.0207(3) -0.0064(3) 0.0040(3) -0.0100(3)
P6 0.0321(4) 0.0176(3) 0.0121(3) -0.0090(3) -0.0017(3) -0.0038(3)
N1 0.0194(10) 0.0134(11) 0.0133(10) -0.0006(8) 0.0017(8) -0.0022(8)
N2 0.0297(12) 0.0127(11) 0.0172(11) 0.0008(9) -0.0007(9) 0.0001(9)
N3 0.0203(10) 0.0129(10) 0.0138(10) -0.0029(8) 0.0024(8) -0.0019(8)
N4 0.0234(11) 0.0168(11) 0.0178(11) -0.0009(9) 0.0018(9) -0.0030(9)
N5 0.0594(17) 0.0248(13) 0.0164(12) -0.0036(12) 0.0075(11) -0.0083(10)
N6 0.0248(11) 0.0160(11) 0.0132(10) -0.0018(9) -0.0025(8) -0.0030(8)
N7 0.0121(9) 0.0151(10) 0.0154(10) -0.0047(8) 0.0033(8) -0.0035(8)
N8 0.0156(10) 0.0139(11) 0.0154(10) -0.0057(8) 0.0002(8) -0.0004(8)
N9 0.0158(10) 0.0207(11) 0.0140(10) -0.0041(8) -0.0058(8) -0.0010(8)
N10 0.0137(10) 0.0168(11) 0.0162(10) 0.0002(8) -0.0035(8) -0.0036(8)
O1 0.0202(8) 0.0137(9) 0.0220(9) -0.0058(7) 0.0011(7) -0.0069(7)
O2 0.0151(8) 0.0159(9) 0.0233(9) -0.0054(7) 0.0054(7) -0.0068(7)
O3 0.0180(9) 0.0238(10) 0.0203(9) -0.0040(7) -0.0048(7) 0.0023(7)
O4 0.0181(9) 0.0318(11) 0.0128(9) -0.0001(8) 0.0017(7) -0.0002(8)
O5 0.0164(8) 0.0204(9) 0.0194(9) -0.0007(7) -0.0008(7) 0.0040(7)
O6 0.0163(9) 0.0290(10) 0.0179(9) -0.0067(7) 0.0013(7) 0.0032(8)
O7 0.0164(9) 0.0252(10) 0.0256(10) 0.0048(7) -0.0067(7) -0.0116(8)
O8 0.0261(9) 0.0246(10) 0.0228(10) -0.0012(8) -0.0047(8) -0.0129(8)
Cl1 0.0150(3) 0.0225(3) 0.0250(3) -0.0024(2) -0.0043(2) -0.0051(3)
Cl2 0.0294(3) 0.0220(3) 0.0266(3) -0.0092(3) -0.0077(3) -0.0093(3)
Cl3 0.0318(3) 0.0257(3) 0.0163(3) -0.0068(3) -0.0070(3) -0.0033(3)
Cl4 0.0271(3) 0.0226(3) 0.0258(3) -0.0133(3) 0.0001(3) -0.0018(3)
Cl5 0.0290(3) 0.0303(4) 0.0497(4) -0.0098(3) -0.0018(3) -0.0245(3)
Cl6 0.0220(3) 0.0490(5) 0.0465(4) -0.0157(3) 0.0110(3) -0.0301(4)
Cl7 0.0562(5) 0.0410(4) 0.0242(4) -0.0245(4) -0.0190(3) -0.0025(3)
Cl8 0.0361(4) 0.0261(4) 0.0239(3) -0.0164(3) -0.0017(3) -0.0007(3)
C1 0.0164(11) 0.0131(12) 0.0122(11) -0.0029(9) -0.0050(9) -0.0023(9)
C2 0.0165(12) 0.0200(13) 0.0145(12) -0.0070(10) 0.0002(9) -0.0024(10)
C3 0.0212(12) 0.0151(13) 0.0169(12) -0.0094(10) -0.0020(10) -0.0009(10)
C4 0.0178(12) 0.0123(12) 0.0144(12) -0.0021(9) -0.0049(9) -0.0018(9)
C5 0.0222(13) 0.0202(14) 0.0176(13) -0.0050(10) 0.0000(10) -0.0055(10)
C6 0.0203(12) 0.0155(13) 0.0230(13) -0.0017(10) 0.0002(10) -0.0087(10)
C7 0.0119(11) 0.0148(12) 0.0145(12) -0.0029(9) -0.0022(9) -0.0003(9)
C8 0.0153(11) 0.0145(12) 0.0166(12) -0.0060(9) -0.0018(9) -0.0011(10)
C9 0.0181(12) 0.0119(12) 0.0169(12) -0.0049(9) -0.0032(9) -0.0048(9)
C10 0.0151(12) 0.0183(13) 0.0207(13) -0.0053(10) 0.0015(10) -0.0014(10)
C11 0.0127(11) 0.0172(13) 0.0283(14) -0.0007(10) -0.0033(10) -0.0036(11)
C12 0.0188(12) 0.0138(12) 0.0176(12) -0.0042(10) -0.0068(10) -0.0017(10)
C13 0.0263(14) 0.0287(15) 0.0179(13) -0.0073(12) -0.0018(11) 0.0021(11)
C14 0.0304(15) 0.0351(17) 0.0150(13) -0.0033(12) -0.0006(11) -0.0015(12)
C15 0.0155(11) 0.0156(12) 0.0180(13) -0.0048(10) 0.0014(9) -0.0068(10)
C16 0.0116(11) 0.0168(13) 0.0171(12) 0.0003(9) -0.0030(9) -0.0056(10)
C17 0.0174(12) 0.0181(13) 0.0146(12) -0.0060(10) -0.0021(9) -0.0039(10)
C18 0.0141(11) 0.0177(13) 0.0186(13) -0.0038(10) 0.0014(9) -0.0054(10)
C19 0.0157(12) 0.0145(12) 0.0167(12) -0.0025(9) -0.0020(9) -0.0038(10)
C20 0.0270(14) 0.0245(15) 0.0210(14) -0.0015(11) -0.0003(11) 0.0019(11)
C21 0.0259(14) 0.0242(15) 0.0194(13) -0.0052(11) -0.0023(11) 0.0015(11)
C22 0.0183(12) 0.0206(13) 0.0149(12) -0.0077(10) -0.0001(10) -0.0031(10)
C23 0.0126(12) 0.0291(15) 0.0217(13) -0.0043(10) 0.0018(10) -0.0059(11)
C24 0.0153(12) 0.0249(14) 0.0192(13) -0.0016(10) -0.0053(10) -0.0022(11)
C25 0.0172(12) 0.0154(12) 0.0127(12) -0.0050(10) -0.0001(9) -0.0022(9)
C26 0.0163(12) 0.0213(13) 0.0137(12) -0.0050(10) -0.0044(9) -0.0035(10)
C27 0.0143(11) 0.0188(13) 0.0145(12) -0.0021(10) 0.0000(9) -0.0018(10)
C28 0.0183(13) 0.0285(15) 0.0272(15) 0.0009(11) -0.0003(11) -0.0121(12)
C29 0.0249(14) 0.0228(14) 0.0252(14) -0.0005(11) -0.0009(11) -0.0105(11)
C30 0.0203(12) 0.0187(13) 0.0154(12) -0.0061(10) 0.0008(10) -0.0054(10)
C31 0.0248(13) 0.0228(14) 0.0176(13) -0.0066(11) -0.0087(10) -0.0035(11)
C32 0.0203(12) 0.0189(13) 0.0188(13) -0.0038(10) -0.0086(10) -0.0016(10)

loop_
_atom_type_symbol
_atom_type_description
_atom_type_scat_dispersion_real
_atom_type_scat_dispersion_imag
_atom_type_scat_source
C C 0.0033 0.0016 'International Tables Vol C Tables 4.2.6.8 and 6.1.1.4'
H H 0.0000 0.0000 'International Tables Vol C Tables 4.2.6.8 and 6.1.1.4'
N N 0.0061 0.0033 'International Tables Vol C Tables 4.2.6.8 and 6.1.1.4'
O O 0.0106 0.0060 'International Tables Vol C Tables 4.2.6.8 and 6.1.1.4'
P P 0.1023 0.0942 'International Tables Vol C Tables 4.2.6.8 and 6.1.1.4'
Cl Cl 0.1484 0.1585 'International Tables Vol C Tables 4.2.6.8 and 6.1.1.4'

loop_
_geom_angle_atom_site_label_1
_geom_angle_atom_site_label_2
_geom_angle_atom_site_label_3
_geom_angle_site_symmetry_1
_geom_angle_site_symmetry_3
_geom_angle
N1 P1 N3 . . 115.20(10)
N1 P1 N7 . . 103.37(10)
N3 P1 N7 . . 113.30(10)
N1 P1 N8 . . 114.80(11)
N3 P1 N8 . . 104.26(10)
N7 P1 N8 . . 105.78(10)
N1 P2 N2 . . 119.29(11)
N1 P2 Cl1 . . 109.78(8)
N2 P2 Cl1 . . 108.29(9)
N1 P2 Cl2 . . 109.21(8)
N2 P2 Cl2 . . 107.72(9)
Cl1 P2 Cl2 . . 100.96(4)
N3 P3 N2 . . 119.77(11)
N3 P3 Cl3 . . 109.46(8)
N2 P3 Cl3 . . 107.88(9)
N3 P3 Cl4 . . 108.52(8)
N2 P3 Cl4 . . 108.94(9)
Cl3 P3 Cl4 . . 100.55(4)
N4 P4 N6 . . 115.05(11)
N4 P4 N10 . . 103.87(11)
N6 P4 N10 . . 112.63(11)
N4 P4 N9 . . 114.14(11)
N6 P4 N9 . . 104.69(11)
N10 P4 N9 . . 106.34(10)
N4 P5 N5 . . 119.14(12)
N4 P5 Cl6 . . 108.74(9)
N5 P5 Cl6 . . 108.51(11)
N4 P5 Cl5 . . 111.21(9)
N5 P5 Cl5 . . 107.19(10)
Cl6 P5 Cl5 . . 100.40(4)
N6 P6 N5 . . 119.93(12)
N6 P6 Cl7 . . 108.12(9)
N5 P6 Cl7 . . 108.87(11)
N6 P6 Cl8 . . 110.06(8)
N5 P6 Cl8 . . 108.00(10)
Cl7 P6 Cl8 . . 100.02(4)
P2 N1 P1 . . 122.32(12)
P3 N2 P2 . . 119.94(13)
P3 N3 P1 . . 122.25(12)
P5 N4 P4 . . 123.02(14)
P6 N5 P5 . . 119.80(14)
P6 N6 P4 . . 122.26(13)
C1 N7 P1 . . 128.09(16)
C1 N7 H1 . . 117.2(18)
P1 N7 H1 . . 114.7(18)
C9 N8 P1 . . 125.98(16)
C9 N8 H2 . . 115.4(19)
P1 N8 H2 . . 115.7(19)
C17 N9 P4 . . 125.17(16)
C17 N9 H3 . . 118.4(19)
P4 N9 H3 . . 113.2(19)
C25 N10 P4 . . 128.16(16)
C25 N10 H4 . . 116.3(19)
P4 N10 H4 . . 115.6(19)
C4 O1 C5 . . 113.25(18)
C7 O2 C6 . . 113.71(17)
C12 O3 C13 . . 112.72(18)
C15 O4 C14 . . 113.72(19)
C19 O5 C20 . . 113.21(18)
C22 O6 C21 . . 114.08(18)
C27 O7 C28 . . 113.21(19)
C30 O8 C29 . . 112.58(19)
C8 C1 C2 . . 119.5(2)
C8 C1 N7 . . 121.5(2)
C2 C1 N7 . . 118.9(2)
C3 C2 C1 . . 120.1(2)
C3 C2 H5 . . 120.0
C1 C2 H5 . . 120.0
C2 C3 C4 . . 120.9(2)
C2 C3 H6 . . 119.6
C4 C3 H6 . . 119.6
O1 C4 C7 . . 122.5(2)
O1 C4 C3 . . 118.9(2)
C7 C4 C3 . . 118.6(2)
O1 C5 C6 . . 110.8(2)
O1 C5 H7 . . 109.5
C6 C5 H7 . . 109.5
O1 C5 H8 . . 109.5
C6 C5 H8 . . 109.5
H7 C5 H8 . . 108.1
O2 C6 C5 . . 109.98(19)
O2 C6 H9 . . 109.7
C5 C6 H9 . . 109.7
O2 C6 H10 . . 109.7
C5 C6 H10 . . 109.7
H9 C6 H10 . . 108.2
O2 C7 C8 . . 116.7(2)
O2 C7 C4 . . 122.0(2)
C8 C7 C4 . . 121.2(2)
C7 C8 C1 . . 119.7(2)
C7 C8 H11 . . 120.2
C1 C8 H11 . . 120.2
C10 C9 C16 . . 119.7(2)
C10 C9 N8 . . 119.1(2)
C16 C9 N8 . . 121.2(2)
C11 C10 C9 . . 119.7(2)
C11 C10 H12 . . 120.2
C9 C10 H12 . . 120.2
C10 C11 C12 . . 120.8(2)
C10 C11 H13 . . 119.6
C12 C11 H13 . . 119.6
O3 C12 C11 . . 118.8(2)
O3 C12 C15 . . 121.7(2)
C11 C12 C15 . . 119.5(2)
O3 C13 C14 . . 109.9(2)
O3 C13 H14 . . 109.7
C14 C13 H14 . . 109.7
O3 C13 H15 . . 109.7
C14 C13 H15 . . 109.7
H14 C13 H15 . . 108.2
O4 C14 C13 . . 110.7(2)
O4 C14 H16 . . 109.5
C13 C14 H16 . . 109.5
O4 C14 H17 . . 109.5
C13 C14 H17 . . 109.5
H16 C14 H17 . . 108.1
O4 C15 C16 . . 117.5(2)
O4 C15 C12 . . 122.6(2)
C16 C15 C12 . . 119.9(2)
C15 C16 C9 . . 120.4(2)
C15 C16 H18 . . 119.8
C9 C16 H18 . . 119.8
C18 C17 C24 . . 120.1(2)
C18 C17 N9 . . 121.1(2)
C24 C17 N9 . . 118.8(2)
C19 C18 C17 . . 119.5(2)
C19 C18 H19 . . 120.3
C17 C18 H19 . . 120.3
O5 C19 C18 . . 117.3(2)
O5 C19 C22 . . 122.2(2)
C18 C19 C22 . . 120.5(2)
O5 C20 C21 . . 110.7(2)
O5 C20 H20 . . 109.5
C21 C20 H20 . . 109.5
O5 C20 H21 . . 109.5
C21 C20 H21 . . 109.5
H20 C20 H21 . . 108.1
O6 C21 C20 . . 109.6(2)
O6 C21 H22 . . 109.8
C20 C21 H22 . . 109.8
O6 C21 H23 . . 109.8
C20 C21 H23 . . 109.8
H22 C21 H23 . . 108.2
C23 C22 O6 . . 118.8(2)
C23 C22 C19 . . 119.6(2)
O6 C22 C19 . . 121.6(2)
C22 C23 C24 . . 120.4(2)
C22 C23 H24 . . 119.8
C24 C23 H24 . . 119.8
C23 C24 C17 . . 119.9(2)
C23 C24 H25 . . 120.1
C17 C24 H25 . . 120.1
C26 C25 C32 . . 119.3(2)
C26 C25 N10 . . 122.3(2)
C32 C25 N10 . . 118.4(2)
C25 C26 C27 . . 120.0(2)
C25 C26 H26 . . 120.0
C27 C26 H26 . . 120.0
O7 C27 C30 . . 122.5(2)
O7 C27 C26 . . 116.8(2)
C30 C27 C26 . . 120.6(2)
O7 C28 C29 . . 110.2(2)
O7 C28 H27 . . 109.6
C29 C28 H27 . . 109.6
O7 C28 H28 . . 109.6
C29 C28 H28 . . 109.6
H27 C28 H28 . . 108.1
O8 C29 C28 . . 110.5(2)
O8 C29 H29 . . 109.5
C28 C29 H29 . . 109.5
O8 C29 H30 . . 109.5
C28 C29 H30 . . 109.5
H29 C29 H30 . . 108.1
O8 C30 C27 . . 122.4(2)
O8 C30 C31 . . 118.6(2)
C27 C30 C31 . . 119.0(2)
C32 C31 C30 . . 120.8(2)
C32 C31 H31 . . 119.6
C30 C31 H31 . . 119.6
C31 C32 C25 . . 120.2(2)
C31 C32 H32 . . 119.9
C25 C32 H32 . . 119.9

loop_
_geom_bond_atom_site_label_1
_geom_bond_atom_site_label_2
_geom_bond_site_symmetry_2
_geom_bond_distance
P1 N1 . 1.6115(19)
P1 N3 . 1.613(2)
P1 N7 . 1.630(2)
P1 N8 . 1.639(2)
P2 N1 . 1.565(2)
P2 N2 . 1.584(2)
P2 Cl1 . 1.9873(8)
P2 Cl2 . 2.0064(8)
P3 N3 . 1.563(2)
P3 N2 . 1.580(2)
P3 Cl3 . 2.0047(9)
P3 Cl4 . 2.0110(8)
P4 N4 . 1.605(2)
P4 N6 . 1.609(2)
P4 N10 . 1.632(2)
P4 N9 . 1.638(2)
P5 N4 . 1.559(2)
P5 N5 . 1.585(3)
P5 Cl6 . 1.9969(9)
P5 Cl5 . 1.9995(9)
P6 N6 . 1.564(2)
P6 N5 . 1.582(2)
P6 Cl7 . 2.0041(10)
P6 Cl8 . 2.0055(9)
N7 C1 . 1.412(3)
N7 H1 . 0.865(10)
N8 C9 . 1.423(3)
N8 H2 . 0.865(10)
N9 C17 . 1.432(3)
N9 H3 . 0.863(10)
N10 C25 . 1.417(3)
N10 H4 . 0.861(10)
O1 C4 . 1.375(3)
O1 C5 . 1.433(3)
O2 C7 . 1.382(3)
O2 C6 . 1.445(3)
O3 C12 . 1.384(3)
O3 C13 . 1.443(3)
O4 C15 . 1.376(3)
O4 C14 . 1.436(3)
O5 C19 . 1.370(3)
O5 C20 . 1.442(3)
O6 C22 . 1.385(3)
O6 C21 . 1.440(3)
O7 C27 . 1.380(3)
O7 C28 . 1.447(3)
O8 C30 . 1.381(3)
O8 C29 . 1.426(3)
C1 C8 . 1.390(3)
C1 C2 . 1.398(3)
C2 C3 . 1.379(3)
C2 H5 . 0.95
C3 C4 . 1.391(3)
C3 H6 . 0.95
C4 C7 . 1.390(3)
C5 C6 . 1.511(3)
C5 H7 . 0.99
C5 H8 . 0.99
C6 H9 . 0.99
C6 H10 . 0.99
C7 C8 . 1.387(3)
C8 H11 . 0.95
C9 C10 . 1.388(3)
C9 C16 . 1.390(3)
C10 C11 . 1.384(4)
C10 H12 . 0.95
C11 C12 . 1.385(3)
C11 H13 . 0.95
C12 C15 . 1.389(3)
C13 C14 . 1.497(4)
C13 H14 . 0.99
C13 H15 . 0.99
C14 H16 . 0.99
C14 H17 . 0.99
C15 C16 . 1.384(3)
C16 H18 . 0.95
C17 C18 . 1.388(3)
C17 C24 . 1.390(3)
C18 C19 . 1.386(3)
C18 H19 . 0.95
C19 C22 . 1.389(3)
C20 C21 . 1.492(4)
C20 H20 . 0.99
C20 H21 . 0.99
C21 H22 . 0.99
C21 H23 . 0.99
C22 C23 . 1.382(4)
C23 C24 . 1.382(4)
C23 H24 . 0.95
C24 H25 . 0.95
C25 C26 . 1.385(3)
C25 C32 . 1.393(3)
C26 C27 . 1.395(3)
C26 H26 . 0.95
C27 C30 . 1.383(3)
C28 C29 . 1.504(4)
C28 H27 . 0.99
C28 H28 . 0.99
C29 H29 . 0.99
C29 H30 . 0.99
C30 C31 . 1.386(3)
C31 C32 . 1.380(3)
C31 H31 . 0.95
C32 H32 . 0.95

loop_
_geom_hbond_atom_site_label_D
_geom_hbond_atom_site_label_H
_geom_hbond_atom_site_label_A
_geom_hbond_site_symmetry_A
_geom_hbond_distance_DH
_geom_hbond_distance_HA
_geom_hbond_distance_DA
_geom_hbond_angle_DHA
N7 H1 O6 2_666 0.865(10) 1.990(10) 2.854(2) 176.(3)
N8 H2 O2 2_775 0.865(10) 2.152(15) 2.953(3) 154.(2)
N9 H3 O7 2_666 0.863(10) 2.267(15) 3.079(3) 157.(3)
N10 H4 O3 2_766 0.861(10) 2.055(11) 2.915(3) 176.(3)

loop_
_geom_torsion_atom_site_label_1
_geom_torsion_atom_site_label_2
_geom_torsion_atom_site_label_3
_geom_torsion_atom_site_label_4
_geom_torsion_site_symmetry_1
_geom_torsion_site_symmetry_2
_geom_torsion_site_symmetry_3
_geom_torsion_site_symmetry_4
_geom_torsion
N2 P2 N1 P1 . . . . 10.9(2)
Cl1 P2 N1 P1 . . . . 136.62(12)
Cl2 P2 N1 P1 . . . . -113.54(13)
N3 P1 N1 P2 . . . . -11.14(19)
N7 P1 N1 P2 . . . . -135.28(15)
N8 P1 N1 P2 . . . . 110.03(15)
N3 P3 N2 P2 . . . . 6.0(2)
Cl3 P3 N2 P2 . . . . 131.98(13)
Cl4 P3 N2 P2 . . . . -119.70(13)
N1 P2 N2 P3 . . . . -7.9(2)
Cl1 P2 N2 P3 . . . . -134.36(13)
Cl2 P2 N2 P3 . . . . 117.22(14)
N2 P3 N3 P1 . . . . -6.9(2)
Cl3 P3 N3 P1 . . . . -132.12(12)
Cl4 P3 N3 P1 . . . . 119.02(13)
N1 P1 N3 P3 . . . . 9.09(19)
N7 P1 N3 P3 . . . . 127.84(14)
N8 P1 N3 P3 . . . . -117.64(15)
N5 P5 N4 P4 . . . . 9.0(2)
Cl6 P5 N4 P4 . . . . 134.00(13)
Cl5 P5 N4 P4 . . . . -116.36(14)
N6 P4 N4 P5 . . . . -10.6(2)
N10 P4 N4 P5 . . . . -134.14(16)
N9 P4 N4 P5 . . . . 110.50(16)
N6 P6 N5 P5 . . . . 1.2(3)
Cl7 P6 N5 P5 . . . . -123.99(16)
Cl8 P6 N5 P5 . . . . 128.29(16)
N4 P5 N5 P6 . . . . -4.0(3)
Cl6 P5 N5 P6 . . . . -129.02(16)
Cl5 P5 N5 P6 . . . . 123.35(16)
N5 P6 N6 P4 . . . . -3.3(2)
Cl7 P6 N6 P4 . . . . 122.27(13)
Cl8 P6 N6 P4 . . . . -129.41(13)
N4 P4 N6 P6 . . . . 7.6(2)
N10 P4 N6 P6 . . . . 126.36(15)
N9 P4 N6 P6 . . . . -118.53(15)
N1 P1 N7 C1 . . . . 178.85(19)
N3 P1 N7 C1 . . . . 53.5(2)
N8 P1 N7 C1 . . . . -60.1(2)
N1 P1 N8 C9 . . . . 65.7(2)
N3 P1 N8 C9 . . . . -167.32(19)
N7 P1 N8 C9 . . . . -47.6(2)
N4 P4 N9 C17 . . . . 68.4(2)
N6 P4 N9 C17 . . . . -164.90(19)
N10 P4 N9 C17 . . . . -45.5(2)
N4 P4 N10 C25 . . . . -179.4(2)
N6 P4 N10 C25 . . . . 55.4(2)
N9 P4 N10 C25 . . . . -58.7(2)
P1 N7 C1 C8 . . . . -5.8(3)
P1 N7 C1 C2 . . . . 176.42(18)
C8 C1 C2 C3 . . . . -3.2(3)
N7 C1 C2 C3 . . . . 174.6(2)
C1 C2 C3 C4 . . . . 0.0(4)
C5 O1 C4 C7 . . . . -16.3(3)
C5 O1 C4 C3 . . . . 162.7(2)
C2 C3 C4 O1 . . . . -175.8(2)
C2 C3 C4 C7 . . . . 3.2(4)
C4 O1 C5 C6 . . . . 45.9(3)
C7 O2 C6 C5 . . . . 44.0(3)
O1 C5 C6 O2 . . . . -61.0(3)
C6 O2 C7 C8 . . . . 168.8(2)
C6 O2 C7 C4 . . . . -14.9(3)
O1 C4 C7 O2 . . . . -0.5(4)
C3 C4 C7 O2 . . . . -179.4(2)
O1 C4 C7 C8 . . . . 175.7(2)
C3 C4 C7 C8 . . . . -3.2(3)
O2 C7 C8 C1 . . . . 176.5(2)
C4 C7 C8 C1 . . . . 0.1(3)
C2 C1 C8 C7 . . . . 3.1(3)
N7 C1 C8 C7 . . . . -174.6(2)
P1 N8 C9 C10 . . . . 153.71(19)
P1 N8 C9 C16 . . . . -26.9(3)
C16 C9 C10 C11 . . . . 0.8(4)
N8 C9 C10 C11 . . . . -179.9(2)
C9 C10 C11 C12 . . . . 0.7(4)
C13 O3 C12 C11 . . . . -163.0(2)
C13 O3 C12 C15 . . . . 17.3(3)
C10 C11 C12 O3 . . . . 178.4(2)
C10 C11 C12 C15 . . . . -1.9(4)
C12 O3 C13 C14 . . . . -47.9(3)
C15 O4 C14 C13 . . . . -42.6(3)
O3 C13 C14 O4 . . . . 62.2(3)
C14 O4 C15 C16 . . . . -167.7(2)
C14 O4 C15 C12 . . . . 11.5(3)
O3 C12 C15 O4 . . . . 2.3(4)
C11 C12 C15 O4 . . . . -177.4(2)
O3 C12 C15 C16 . . . . -178.6(2)
C11 C12 C15 C16 . . . . 1.7(3)
O4 C15 C16 C9 . . . . 178.8(2)
C12 C15 C16 C9 . . . . -0.3(3)
C10 C9 C16 C15 . . . . -0.9(3)
N8 C9 C16 C15 . . . . 179.7(2)
P4 N9 C17 C18 . . . . -24.6(3)
P4 N9 C17 C24 . . . . 154.25(19)
C24 C17 C18 C19 . . . . -2.4(4)
N9 C17 C18 C19 . . . . 176.5(2)
C20 O5 C19 C18 . . . . -164.1(2)
C20 O5 C19 C22 . . . . 16.3(3)
C17 C18 C19 O5 . . . . -178.3(2)
C17 C18 C19 C22 . . . . 1.4(4)
C19 O5 C20 C21 . . . . -46.7(3)
C22 O6 C21 C20 . . . . -44.8(3)
O5 C20 C21 O6 . . . . 61.8(3)
C21 O6 C22 C23 . . . . -165.4(2)
C21 O6 C22 C19 . . . . 15.0(3)
O5 C19 C22 C23 . . . . -179.1(2)
C18 C19 C22 C23 . . . . 1.3(4)
O5 C19 C22 O6 . . . . 0.6(4)
C18 C19 C22 O6 . . . . -179.1(2)
O6 C22 C23 C24 . . . . 177.4(2)
C19 C22 C23 C24 . . . . -2.9(4)
C22 C23 C24 C17 . . . . 1.9(4)
C18 C17 C24 C23 . . . . 0.8(4)
N9 C17 C24 C23 . . . . -178.1(2)
P4 N10 C25 C26 . . . . -4.0(3)
P4 N10 C25 C32 . . . . 177.61(18)
C32 C25 C26 C27 . . . . 2.7(3)
N10 C25 C26 C27 . . . . -175.7(2)
C28 O7 C27 C30 . . . . -13.1(3)
C28 O7 C27 C26 . . . . 168.9(2)
C25 C26 C27 O7 . . . . 177.6(2)
C25 C26 C27 C30 . . . . -0.5(4)
C27 O7 C28 C29 . . . . 43.1(3)
C30 O8 C29 C28 . . . . 47.7(3)
O7 C28 C29 O8 . . . . -62.1(3)
C29 O8 C30 C27 . . . . -17.4(3)
C29 O8 C30 C31 . . . . 161.5(2)
O7 C27 C30 O8 . . . . -1.1(4)
C26 C27 C30 O8 . . . . 176.8(2)
O7 C27 C30 C31 . . . . 180.0(2)
C26 C27 C30 C31 . . . . -2.1(4)
O8 C30 C31 C32 . . . . -176.5(2)
C27 C30 C31 C32 . . . . 2.5(4)
C30 C31 C32 C25 . . . . -0.3(4)
C26 C25 C32 C31 . . . . -2.3(4)
N10 C25 C32 C31 . . . . 176.1(2)
